data_7043209
loop_
_publ_author_name
'Visannagari, Ramakrishna'
'Nareddula, Dastagiri Reddy'

_publ_section_title
;
 Synthesis of Zwitterionic Palladium Complexes and Their Application as
 Catalysts in Cross-Coupling Reactions of Aryl, Heteroaryl and Benzyl
 Bromides with Organoboron Reagents in Neat Water
;
_journal_name_full 'Dalton Trans.'
_journal_paper_doi 10.1039/C7DT01433C
_journal_year 2017
_chemical_formula_moiety 'C38 H33 Cl2 N4 P Pd, 2(C2 H3 N)'
_chemical_formula_sum 'C42 H39 Cl2 N6 P Pd'
_chemical_formula_weight 836.06
_chemical_name_systematic
;
 ? 
;
_space_group_crystal_system triclinic
_space_group_IT_number 2
_space_group_name_Hall '-P 1'
_space_group_name_H-M_alt 'P -1'
_symmetry_space_group_name_Hall '-P 1'
_symmetry_space_group_name_H-M 'P -1'
_atom_sites_solution_hydrogens geom
_atom_sites_solution_primary direct
_atom_sites_solution_secondary difmap
_audit_creation_date 2014-07-24
_audit_creation_method
;
Olex2 1.2
(compiled 2014.07.22 svn.r2960 for OlexSys, GUI svn.r4862)
;
_audit_update_record
;
2015-07-24 deposited with the CCDC.
2017-06-02 downloaded from the CCDC.
;
_cell_angle_alpha 87.426(2)
_cell_angle_beta 88.905(2)
_cell_angle_gamma 66.105(3)
_cell_formula_units_Z 4
_cell_length_a 13.3244(4)
_cell_length_b 15.4366(4)
_cell_length_c 20.4811(6)
_cell_measurement_reflns_used 15432
_cell_measurement_temperature 150(2)
_cell_measurement_theta_max 29.1444
_cell_measurement_theta_min 3.5683
_cell_volume 3847.7(2)
_computing_cell_refinement
;
CrysAlisPro, Agilent Technologies,
Version 1.171.36.21 (release 14-08-2012 CrysAlis171 .NET)
(compiled Sep 14 2012,17:21:16)
;
_computing_data_collection
;
CrysAlisPro, Agilent Technologies,
Version 1.171.36.21 (release 14-08-2012 CrysAlis171 .NET)
(compiled Sep 14 2012,17:21:16)
;
_computing_data_reduction
;
CrysAlisPro, Agilent Technologies,
Version 1.171.36.21 (release 14-08-2012 CrysAlis171 .NET)
(compiled Sep 14 2012,17:21:16)
;
_computing_molecular_graphics 'Olex2 (Dolomanov et al., 2009)'
_computing_publication_material 'Olex2 (Dolomanov et al., 2009)'
_computing_structure_refinement 'ShelXL (Sheldrick, 2008)'
_computing_structure_solution 'ShelXS (Sheldrick, 2008)'
_diffrn_ambient_temperature 150(2)
_diffrn_detector_area_resol_mean 15.9821
_diffrn_measured_fraction_theta_full 0.992
_diffrn_measured_fraction_theta_max 0.849
_diffrn_measurement_details
;
#__ type_ start__ end____ width___ exp.time_
  1 omega  -37.00   55.00   1.0000   33.0000
omega____ theta____ kappa____ phi______ frames
    -      -17.3397   37.0000  -90.0000 92

#__ type_ start__ end____ width___ exp.time_
  2 omega  -85.00    1.00   1.0000   33.0000
omega____ theta____ kappa____ phi______ frames
    -      -17.3397  -57.0000  120.0000 86

#__ type_ start__ end____ width___ exp.time_
  3 omega  -17.00   25.00   1.0000   33.0000
omega____ theta____ kappa____ phi______ frames
    -      -17.3397  -99.0000   30.0000 42

#__ type_ start__ end____ width___ exp.time_
  4 omega  -38.00   49.00   1.0000   33.0000
omega____ theta____ kappa____ phi______ frames
    -      -17.3397   57.0000   30.0000 87

#__ type_ start__ end____ width___ exp.time_
  5 omega  -86.00  -11.00   1.0000   33.0000
omega____ theta____ kappa____ phi______ frames
    -      -17.3397  -57.0000  -90.0000 75

#__ type_ start__ end____ width___ exp.time_
  6 omega  -25.00   25.00   1.0000   33.0000
omega____ theta____ kappa____ phi______ frames
    -      -17.3397  -99.0000  -30.0000 50

#__ type_ start__ end____ width___ exp.time_
  7 omega  -93.00  -35.00   1.0000   33.0000
omega____ theta____ kappa____ phi______ frames
    -      -17.3397 -178.0000   30.0000 58

#__ type_ start__ end____ width___ exp.time_
  8 omega   32.00   85.00   1.0000   33.0000
omega____ theta____ kappa____ phi______ frames
    -       18.9803 -178.0000   60.0000 53
;
_diffrn_measurement_device_type 'Xcalibur, Eos'
_diffrn_measurement_method '\w scans'
_diffrn_orient_matrix_UB_11 -0.0393172000
_diffrn_orient_matrix_UB_12 0.0226809000
_diffrn_orient_matrix_UB_13 -0.0249200000
_diffrn_orient_matrix_UB_21 -0.0426461000
_diffrn_orient_matrix_UB_22 0.0015747000
_diffrn_orient_matrix_UB_23 0.0218104000
_diffrn_orient_matrix_UB_31 -0.0050421000
_diffrn_orient_matrix_UB_32 0.0448665000
_diffrn_orient_matrix_UB_33 0.0102516000
_diffrn_radiation_monochromator graphite
_diffrn_radiation_type MoK\a
_diffrn_radiation_wavelength 0.71073
_diffrn_reflns_av_R_equivalents 0.0417
_diffrn_reflns_av_unetI/netI 0.0532
_diffrn_reflns_limit_h_max 16
_diffrn_reflns_limit_h_min -17
_diffrn_reflns_limit_k_max 19
_diffrn_reflns_limit_k_min -20
_diffrn_reflns_limit_l_max 26
_diffrn_reflns_limit_l_min -26
_diffrn_reflns_number 40083
_diffrn_reflns_theta_full 25.00
_diffrn_reflns_theta_max 29.21
_diffrn_reflns_theta_min 3.58
_diffrn_source 'Enhance (Mo) X-ray Source'
_exptl_absorpt_coefficient_mu 0.702
_exptl_absorpt_correction_T_max 1.00000
_exptl_absorpt_correction_T_min 0.81525
_exptl_absorpt_correction_type multi-scan
_exptl_absorpt_process_details
;
CrysAlisPro, Agilent Technologies,
Version 1.171.36.21 (release 14-08-2012 CrysAlis171 .NET)
(compiled Sep 14 2012,17:21:16)
Empirical absorption correction using spherical harmonics,
 implemented in SCALE3 ABSPACK scaling algorithm.
;
_exptl_crystal_colour yellow
_exptl_crystal_colour_primary yellow
_exptl_crystal_density_diffrn 1.443
_exptl_crystal_density_method 'not measured'
_exptl_crystal_description block
_exptl_crystal_F_000 1712
_exptl_crystal_size_max 0.5
_exptl_crystal_size_mid 0.4
_exptl_crystal_size_min 0.25
_refine_diff_density_max 3.126
_refine_diff_density_min -2.126
_refine_diff_density_rms 0.139
_refine_ls_extinction_method none
_refine_ls_goodness_of_fit_ref 1.173
_refine_ls_hydrogen_treatment constr
_refine_ls_matrix_type full
_refine_ls_number_parameters 947
_refine_ls_number_reflns 17709
_refine_ls_number_restraints 0
_refine_ls_restrained_S_all 1.173
_refine_ls_R_factor_all 0.0884
_refine_ls_R_factor_gt 0.0674
_refine_ls_shift/su_max 0.001
_refine_ls_shift/su_mean 0.000
_refine_ls_structure_factor_coef Fsqd
_refine_ls_weighting_details 'calc w=1/[\s^2^(Fo^2^)+(0.0369P)^2^+29.3530P] where P=(Fo^2^+2Fc^2^)/3'
_refine_ls_weighting_scheme calc
_refine_ls_wR_factor_gt 0.1620
_refine_ls_wR_factor_ref 0.1718
_reflns_number_gt 13400
_reflns_number_total 17709
_reflns_threshold_expression >2sigma(I)
_cod_data_source_file c7dt01433c2.cif
_cod_data_source_block 2b
_cod_original_cell_volume 3847.69(19)
_cod_database_code 7043209
_chemical_oxdiff_formula 'C12 H14 N2 Pd1 Cl1 P1'
_chemical_oxdiff_usercomment 'AT 150 K, YELLOW, BLOCK'
_reflns_odcompleteness_completeness 99.25
_reflns_odcompleteness_iscentric 1
_reflns_odcompleteness_theta 26.32
_olex2_refinement_description
;
1. Fixed Uiso
 At 1.2 times of:
  All C(H) groups
 At 1.5 times of:
  All C(H,H,H) groups
2.a Aromatic/amide H refined with riding coordinates:
 C28(H28), C75(H75), C23(H23), C76(H76), C24(H24), C68(H68), C3(H3), C8(H8),
 C64(H64), C9(H9), C2(H2), C40(H40), C47(H47), C45(H45), C22(H22), C38(H38),
 C1(H1), C34(H34), C29(H29), C10(H10), C70(H70), C39(H39), C67(H67), C46(H46),
 C69(H69), C30(H30), C7(H7), C54(H54), C74(H74), C63(H63), C25(H25), C41(H41),
 C72(H72), C26(H26), C31(H31), C35(H35), C32(H32), C60(H60), C52(H52), C66(H66),
  C48(H48), C73(H73), C36(H36), C16(H16), C61(H61), C14(H14), C62(H62), C37(H37)
2.b Idealised Me refined as rotating group:
 C58(H58A,H58B,H58C), C57(H57A,H57B,H57C), C56(H56A,H56B,H56C), C83(H83A,H83B,
 H83C), C20(H20A,H20B,H20C), C79(H79A,H79B,H79C), C81(H81A,H81B,H81C), C18(H18A,
 H18B,H18C), C19(H19A,H19B,H19C), C77(H77A,H77B,H77C)
;
_olex2_submission_special_instructions 'No special instructions were received'

loop_
_space_group_symop_id
_space_group_symop_operation_xyz
1 'x, y, z'
2 '-x, -y, -z'

loop_
_atom_site_label
_atom_site_type_symbol
_atom_site_fract_x
_atom_site_fract_y
_atom_site_fract_z
_atom_site_U_iso_or_equiv
_atom_site_adp_type
_atom_site_occupancy
_atom_site_calc_flag
_atom_site_refinement_flags_posn
Pd2 Pd 0.59526(3) 0.36942(3) 0.252448(19) 0.01311(10) Uani 1 d .
Pd1 Pd 0.05234(3) 0.35243(3) 0.751047(19) 0.01345(10) Uani 1 d .
Cl3 Cl 0.64062(10) 0.31792(9) 0.14364(6) 0.0180(3) Uani 1 d .
Cl1 Cl 0.09827(10) 0.29815(8) 0.64311(6) 0.0181(3) Uani 1 d .
P2 P 0.55255(10) 0.41530(9) 0.35638(7) 0.0136(3) Uani 1 d .
P1 P 0.01244(11) 0.39686(9) 0.85527(7) 0.0136(3) Uani 1 d .
Cl2 Cl -0.01150(11) 0.51496(8) 0.71351(7) 0.0196(3) Uani 1 d .
Cl4 Cl 0.53346(11) 0.53174(8) 0.21512(7) 0.0191(3) Uani 1 d .
N1 N 0.4425(4) 0.2017(3) 0.8417(2) 0.0171(9) Uani 1 d .
N3 N 0.0293(4) 0.1792(3) 0.7767(2) 0.0160(9) Uani 1 d .
N2 N 0.2953(4) 0.1918(3) 0.8062(2) 0.0168(9) Uani 1 d .
N7 N 0.5757(4) 0.1950(3) 0.2738(2) 0.0166(9) Uani 1 d .
N4 N 0.2448(4) 0.0671(3) 0.8195(2) 0.0159(9) Uani 1 d .
N8 N 0.7814(4) 0.0879(3) 0.3311(2) 0.0169(9) Uani 1 d .
C28 C -0.2097(4) 0.4947(4) 0.8296(3) 0.0206(11) Uani 1 d .
H28 H -0.1867 0.5074 0.7874 0.025 Uiso 1 calc R
C75 C 0.2212(5) 0.5623(4) 0.3417(3) 0.0250(12) Uani 1 d .
H75 H 0.1721 0.6060 0.3109 0.030 Uiso 1 calc R
N5 N 0.9807(4) 0.2245(3) 0.3484(2) 0.0174(9) Uani 1 d .
C59 C 0.6157(4) 0.3278(4) 0.4229(3) 0.0175(10) Uani 1 d .
N6 N 0.8349(3) 0.2117(3) 0.3139(2) 0.0141(9) Uani 1 d .
C21 C 0.0507(4) 0.4945(3) 0.8707(3) 0.0155(10) Uani 1 d .
C49 C 0.7055(4) 0.0497(4) 0.3269(3) 0.0180(11) Uani 1 d .
C23 C 0.1886(5) 0.5588(4) 0.8640(3) 0.0223(12) Uani 1 d .
H23 H 0.2611 0.5516 0.8532 0.027 Uiso 1 calc R
C76 C 0.3324(5) 0.5226(4) 0.3285(3) 0.0220(12) Uani 1 d .
H76 H 0.3588 0.5373 0.2879 0.026 Uiso 1 calc R
C5 C 0.1021(4) 0.2156(3) 0.7796(2) 0.0123(9) Uani 1 d .
C24 C 0.1155(5) 0.6406(4) 0.8925(3) 0.0240(12) Uani 1 d .
H24 H 0.1377 0.6905 0.9005 0.029 Uiso 1 calc R
C68 C 0.6647(5) 0.6542(4) 0.3922(3) 0.0222(12) Uani 1 d .
H68 H 0.6891 0.7026 0.4003 0.027 Uiso 1 calc R
C3 C 0.3747(4) 0.1582(4) 0.8510(3) 0.0168(10) Uani 1 d .
H3 H 0.3817 0.1110 0.8841 0.020 Uiso 1 calc R
C8 C 0.0121(5) -0.0479(4) 0.8168(3) 0.0218(12) Uani 1 d .
H8 H -0.0403 -0.0753 0.8166 0.026 Uiso 1 calc R
C42 C 0.7519(4) 0.1750(3) 0.3084(3) 0.0141(10) Uani 1 d .
C53 C 1.2770(5) 0.1618(4) 0.4481(3) 0.0243(12) Uani 1 d .
C64 C 0.5943(4) 0.2459(4) 0.4284(3) 0.0193(11) Uani 1 d .
H64 H 0.5448 0.2378 0.3989 0.023 Uiso 1 calc R
C6 C 0.0593(4) 0.0857(3) 0.7966(2) 0.0157(10) Uani 1 d .
C9 C 0.1191(5) -0.1030(4) 0.8385(3) 0.0203(11) Uani 1 d .
H9 H 0.1380 -0.1670 0.8530 0.024 Uiso 1 calc R
C2 C 0.4055(5) 0.2645(4) 0.7882(3) 0.0193(11) Uani 1 d .
H2 H 0.4387 0.3045 0.7705 0.023 Uiso 1 calc R
C40 C 0.9485(4) 0.2812(4) 0.2911(3) 0.0191(11) Uani 1 d .
H40 H 0.9840 0.3177 0.2709 0.023 Uiso 1 calc R
C47 C 0.6551(5) -0.0822(4) 0.3450(3) 0.0251(13) Uani 1 d .
H47 H 0.6718 -0.1449 0.3615 0.030 Uiso 1 calc R
C45 C 0.5280(5) 0.0606(4) 0.2896(3) 0.0228(12) Uani 1 d .
H45 H 0.4596 0.0949 0.2685 0.027 Uiso 1 calc R
C65 C 0.5934(4) 0.5120(4) 0.3713(3) 0.0179(11) Uani 1 d .
C22 C 0.1541(5) 0.4883(4) 0.8517(3) 0.0230(12) Uani 1 d .
H22 H 0.2021 0.4340 0.8298 0.028 Uiso 1 calc R
C38 C 0.1714(5) 0.3081(4) 0.9529(3) 0.0257(13) Uani 1 d .
H38 H 0.1875 0.3627 0.9490 0.031 Uiso 1 calc R
C44 C 0.6033(4) 0.1033(4) 0.2960(3) 0.0154(10) Uani 1 d .
C1 C 0.3141(4) 0.2586(4) 0.7659(3) 0.0172(10) Uani 1 d .
H1 H 0.2709 0.2934 0.7296 0.021 Uiso 1 calc R
C71 C 0.4064(4) 0.4610(4) 0.3743(3) 0.0179(11) Uani 1 d .
C11 C 0.1676(4) 0.0299(3) 0.8185(2) 0.0143(10) Uani 1 d .
C34 C 0.0585(5) 0.2263(4) 0.9276(3) 0.0244(12) Uani 1 d .
H34 H -0.0029 0.2246 0.9058 0.029 Uiso 1 calc R
C29 C -0.3207(5) 0.5319(4) 0.8458(3) 0.0265(13) Uani 1 d .
H29 H -0.3730 0.5722 0.8149 0.032 Uiso 1 calc R
C10 C 0.1968(5) -0.0664(4) 0.8394(3) 0.0200(11) Uani 1 d .
H10 H 0.2694 -0.1047 0.8537 0.024 Uiso 1 calc R
C70 C 0.5197(5) 0.5989(4) 0.3939(3) 0.0197(11) Uani 1 d .
H70 H 0.4455 0.6094 0.4027 0.024 Uiso 1 calc R
C43 C 0.6465(4) 0.2329(3) 0.2812(2) 0.0128(9) Uani 1 d .
C39 C 0.8567(4) 0.2737(3) 0.2701(3) 0.0167(10) Uani 1 d .
H39 H 0.8148 0.3049 0.2325 0.020 Uiso 1 calc R
C67 C 0.7382(5) 0.5681(4) 0.3689(3) 0.0223(12) Uani 1 d .
H67 H 0.8126 0.5576 0.3608 0.027 Uiso 1 calc R
C46 C 0.5541(5) -0.0308(4) 0.3141(3) 0.0243(12) Uani 1 d .
H46 H 0.5032 -0.0590 0.3100 0.029 Uiso 1 calc R
C69 C 0.5562(5) 0.6696(4) 0.4034(3) 0.0242(12) Uani 1 d .
H69 H 0.5062 0.7294 0.4179 0.029 Uiso 1 calc R
C13 C 0.6327(5) 0.1006(4) 0.8705(3) 0.0229(12) Uani 1 d .
C15 C 0.7285(6) 0.1511(5) 0.9500(3) 0.0309(14) Uani 1 d .
C12 C 0.5395(5) 0.1847(4) 0.8805(3) 0.0185(11) Uani 1 d .
C30 C -0.3559(5) 0.5112(4) 0.9058(3) 0.0287(13) Uani 1 d .
H30 H -0.4321 0.5345 0.9153 0.034 Uiso 1 calc R
C55 C 1.1710(5) 0.1191(4) 0.3702(3) 0.0239(12) Uani 1 d .
C7 C -0.0183(5) 0.0450(4) 0.7958(3) 0.0205(11) Uani 1 d .
H7 H -0.0909 0.0815 0.7808 0.025 Uiso 1 calc R
C54 C 1.2681(5) 0.1003(4) 0.4034(3) 0.0273(13) Uani 1 d .
H54 H 1.3303 0.0436 0.3953 0.033 Uiso 1 calc R
C74 C 0.1806(5) 0.5388(4) 0.3997(3) 0.0239(12) Uani 1 d .
H74 H 0.1039 0.5647 0.4080 0.029 Uiso 1 calc R
C63 C 0.6452(5) 0.1767(4) 0.4768(3) 0.0245(12) Uani 1 d .
H63 H 0.6314 0.1209 0.4798 0.029 Uiso 1 calc R
C33 C 0.0846(4) 0.3051(4) 0.9181(3) 0.0181(11) Uani 1 d .
C17 C 0.5381(5) 0.2518(4) 0.9241(3) 0.0225(12) Uani 1 d .
C25 C 0.0106(5) 0.6498(4) 0.9093(3) 0.0267(13) Uani 1 d .
H25 H -0.0393 0.7066 0.9278 0.032 Uiso 1 calc R
C41 C 0.9116(4) 0.1832(4) 0.3607(3) 0.0178(11) Uani 1 d .
H41 H 0.9160 0.1406 0.3967 0.021 Uiso 1 calc R
C58 C 1.3856(6) 0.1397(6) 0.4809(4) 0.0406(17) Uani 1 d .
H58A H 1.3924 0.0986 0.5200 0.061 Uiso 1 calc GR
H58B H 1.3893 0.1988 0.4936 0.061 Uiso 1 calc GR
H58C H 1.4456 0.1072 0.4506 0.061 Uiso 1 calc GR
C80 C 0.2482(6) 0.2572(5) 0.2521(4) 0.0396(17) Uani 1 d .
C57 C 0.9873(5) 0.3557(4) 0.4441(3) 0.0310(14) Uani 1 d .
H57A H 1.0030 0.3843 0.4822 0.046 Uiso 1 calc GR
H57B H 0.9237 0.3404 0.4535 0.046 Uiso 1 calc GR
H57C H 0.9711 0.4005 0.4064 0.046 Uiso 1 calc GR
C72 C 0.3656(5) 0.4388(4) 0.4327(3) 0.0237(12) Uani 1 d .
H72 H 0.4148 0.3972 0.4644 0.028 Uiso 1 calc R
C26 C -0.0224(5) 0.5770(4) 0.8994(3) 0.0228(12) Uani 1 d .
H26 H -0.0939 0.5831 0.9119 0.027 Uiso 1 calc R
C56 C 1.1634(6) 0.0523(5) 0.3216(4) 0.0374(17) Uani 1 d .
H56A H 1.1467 0.0844 0.2783 0.056 Uiso 1 calc GR
H56B H 1.1050 0.0318 0.3348 0.056 Uiso 1 calc GR
H56C H 1.2335 -0.0032 0.3200 0.056 Uiso 1 calc GR
C31 C -0.2797(5) 0.4562(5) 0.9522(3) 0.0313(14) Uani 1 d .
H31 H -0.3034 0.4432 0.9941 0.038 Uiso 1 calc R
C35 C 0.1217(6) 0.1504(4) 0.9688(3) 0.0322(15) Uani 1 d .
H35 H 0.1034 0.0972 0.9750 0.039 Uiso 1 calc R
C27 C -0.1323(4) 0.4384(4) 0.8761(3) 0.0160(10) Uani 1 d .
C4 C 0.2111(4) 0.1563(3) 0.8008(3) 0.0148(10) Uani 1 d .
C32 C -0.1688(5) 0.4201(4) 0.9372(3) 0.0255(12) Uani 1 d .
H32 H -0.1168 0.3824 0.9691 0.031 Uiso 1 calc R
C60 C 0.6854(5) 0.3391(4) 0.4680(3) 0.0239(12) Uani 1 d .
H60 H 0.6995 0.3947 0.4653 0.029 Uiso 1 calc R
C51 C 1.0857(5) 0.2661(4) 0.4291(3) 0.0201(11) Uani 1 d .
C52 C 1.1850(5) 0.2434(5) 0.4609(3) 0.0272(13) Uani 1 d .
H52 H 1.1900 0.2850 0.4922 0.033 Uiso 1 calc R
C66 C 0.7014(4) 0.4978(4) 0.3577(3) 0.0185(11) Uani 1 d .
H66 H 0.7504 0.4396 0.3405 0.022 Uiso 1 calc R
C48 C 0.7299(5) -0.0435(4) 0.3517(3) 0.0212(11) Uani 1 d .
H48 H 0.7980 -0.0791 0.3729 0.025 Uiso 1 calc R
C73 C 0.2531(5) 0.4772(4) 0.4451(3) 0.0259(13) Uani 1 d .
H73 H 0.2260 0.4609 0.4849 0.031 Uiso 1 calc R
C36 C 0.2113(6) 0.1522(5) 1.0006(3) 0.0374(17) Uani 1 d .
H36 H 0.2563 0.0992 1.0273 0.045 Uiso 1 calc R
C16 C 0.6340(5) 0.2330(5) 0.9588(3) 0.0276(13) Uani 1 d .
H16 H 0.6350 0.2773 0.9893 0.033 Uiso 1 calc R
C84 C 0.9948(6) 0.1124(5) 0.5579(4) 0.0352(15) Uani 1 d .
C61 C 0.7347(5) 0.2706(5) 0.5169(3) 0.0304(14) Uani 1 d .
H61 H 0.7815 0.2799 0.5478 0.037 Uiso 1 calc R
C83 C 0.9706(6) 0.1284(5) 0.6266(3) 0.0360(15) Uani 1 d .
H83A H 0.8930 0.1420 0.6346 0.054 Uiso 1 calc GR
H83B H 0.9859 0.1824 0.6392 0.054 Uiso 1 calc GR
H83C H 1.0164 0.0716 0.6525 0.054 Uiso 1 calc GR
C20 C 0.8330(6) 0.1352(6) 0.9860(4) 0.047(2) Uani 1 d .
H20A H 0.8367 0.1964 0.9924 0.071 Uiso 1 calc GR
H20B H 0.8965 0.0953 0.9604 0.071 Uiso 1 calc GR
H20C H 0.8335 0.1035 1.0286 0.071 Uiso 1 calc GR
C14 C 0.7262(5) 0.0863(4) 0.9063(3) 0.0260(13) Uani 1 d .
H14 H 0.7905 0.0302 0.9005 0.031 Uiso 1 calc R
C62 C 0.7158(5) 0.1884(4) 0.5209(3) 0.0294(14) Uani 1 d .
H62 H 0.7511 0.1406 0.5537 0.035 Uiso 1 calc R
N11 N 0.5464(9) 0.0460(6) 0.0657(5) 0.082(3) Uani 1 d .
C79 C 0.2852(6) 0.3039(5) 0.2992(4) 0.0385(16) Uani 1 d .
H79A H 0.3567 0.3027 0.2857 0.058 Uiso 1 calc GR
H79B H 0.2921 0.2711 0.3420 0.058 Uiso 1 calc GR
H79C H 0.2320 0.3698 0.3019 0.058 Uiso 1 calc GR
N9 N 1.0111(7) 0.1008(6) 0.5040(4) 0.0558(18) Uani 1 d .
C81 C 0.4581(7) 0.2103(6) 0.1168(4) 0.051(2) Uani 1 d .
H81A H 0.4633 0.2586 0.0858 0.077 Uiso 1 calc GR
H81B H 0.4972 0.2092 0.1571 0.077 Uiso 1 calc GR
H81C H 0.3807 0.2254 0.1268 0.077 Uiso 1 calc GR
C50 C 1.0816(4) 0.2035(4) 0.3839(3) 0.0189(11) Uani 1 d .
C37 C 0.2351(5) 0.2312(5) 0.9936(3) 0.0391(17) Uani 1 d .
H37 H 0.2952 0.2333 1.0167 0.047 Uiso 1 calc R
C82 C 0.5073(8) 0.1176(7) 0.0879(4) 0.052(2) Uani 1 d .
C18 C 0.6334(5) 0.0293(4) 0.8226(4) 0.0336(15) Uani 1 d .
H18A H 0.5760 0.0070 0.8344 0.050 Uiso 1 calc GR
H18B H 0.7051 -0.0246 0.8236 0.050 Uiso 1 calc GR
H18C H 0.6195 0.0590 0.7785 0.050 Uiso 1 calc GR
C19 C 0.4383(5) 0.3418(4) 0.9341(3) 0.0284(13) Uani 1 d .
H19A H 0.4371 0.3902 0.9010 0.043 Uiso 1 calc GR
H19B H 0.4407 0.3644 0.9777 0.043 Uiso 1 calc GR
H19C H 0.3720 0.3297 0.9299 0.043 Uiso 1 calc GR
N10 N 0.2198(6) 0.2183(5) 0.2143(4) 0.060(2) Uani 1 d .
C77 C 0.2599(5) 0.7173(4) 0.2024(4) 0.0343(15) Uani 1 d .
H77A H 0.2493 0.7546 0.1612 0.051 Uiso 1 calc GR
H77B H 0.1916 0.7109 0.2146 0.051 Uiso 1 calc GR
H77C H 0.3185 0.6542 0.1971 0.051 Uiso 1 calc GR
C78 C 0.2901(6) 0.7649(5) 0.2536(4) 0.0387(17) Uani 1 d .
N12 N 0.3119(7) 0.8024(5) 0.2935(4) 0.062(2) Uani 1 d .

loop_
_atom_site_aniso_label
_atom_site_aniso_U_11
_atom_site_aniso_U_22
_atom_site_aniso_U_33
_atom_site_aniso_U_23
_atom_site_aniso_U_13
_atom_site_aniso_U_12
Pd2 0.00908(19) 0.00869(17) 0.0205(2) -0.00151(14) -0.00094(14) -0.00239(14)
Pd1 0.00983(19) 0.00816(17) 0.0209(2) -0.00165(14) -0.00068(14) -0.00196(14)
Cl3 0.0152(6) 0.0152(6) 0.0227(6) -0.0036(5) -0.0010(5) -0.0049(5)
Cl1 0.0155(6) 0.0145(6) 0.0228(6) -0.0032(5) -0.0006(5) -0.0044(5)
P2 0.0071(6) 0.0111(6) 0.0216(7) -0.0023(5) -0.0018(5) -0.0024(5)
P1 0.0082(6) 0.0100(6) 0.0220(7) -0.0034(5) -0.0001(5) -0.0028(5)
Cl2 0.0179(6) 0.0101(5) 0.0282(7) 0.0001(5) -0.0013(5) -0.0031(5)
Cl4 0.0165(6) 0.0110(5) 0.0275(7) 0.0006(5) 0.0005(5) -0.0035(5)
N1 0.010(2) 0.017(2) 0.024(2) -0.0044(17) -0.0007(17) -0.0042(17)
N3 0.012(2) 0.011(2) 0.024(2) -0.0021(17) -0.0021(17) -0.0039(16)
N2 0.016(2) 0.012(2) 0.020(2) -0.0027(16) 0.0015(17) -0.0040(17)
N7 0.015(2) 0.015(2) 0.020(2) -0.0014(17) -0.0014(17) -0.0066(17)
N4 0.013(2) 0.012(2) 0.023(2) 0.0001(17) -0.0003(17) -0.0051(17)
N8 0.011(2) 0.015(2) 0.020(2) -0.0013(17) -0.0001(17) -0.0001(17)
C28 0.010(3) 0.024(3) 0.025(3) -0.001(2) -0.002(2) -0.004(2)
C75 0.015(3) 0.027(3) 0.028(3) 0.002(2) -0.006(2) -0.004(2)
N5 0.011(2) 0.017(2) 0.025(2) -0.0058(17) 0.0002(18) -0.0066(17)
C59 0.016(3) 0.015(2) 0.018(3) -0.0003(19) -0.001(2) -0.003(2)
N6 0.007(2) 0.013(2) 0.022(2) -0.0024(16) 0.0006(16) -0.0040(16)
C21 0.013(2) 0.010(2) 0.023(3) -0.0016(19) 0.000(2) -0.0047(19)
C49 0.015(3) 0.016(2) 0.018(3) -0.003(2) 0.000(2) -0.001(2)
C23 0.018(3) 0.022(3) 0.028(3) -0.002(2) 0.000(2) -0.010(2)
C76 0.015(3) 0.022(3) 0.025(3) -0.001(2) 0.000(2) -0.003(2)
C5 0.005(2) 0.015(2) 0.016(2) -0.0051(18) 0.0022(17) -0.0028(18)
C24 0.033(3) 0.016(3) 0.028(3) -0.002(2) 0.000(2) -0.015(2)
C68 0.026(3) 0.019(3) 0.024(3) -0.002(2) -0.001(2) -0.011(2)
C3 0.012(2) 0.014(2) 0.024(3) -0.0015(19) 0.001(2) -0.0038(19)
C8 0.021(3) 0.018(3) 0.032(3) -0.003(2) 0.002(2) -0.014(2)
C42 0.010(2) 0.011(2) 0.020(3) -0.0041(18) -0.0005(19) -0.0026(19)
C53 0.014(3) 0.033(3) 0.025(3) 0.001(2) -0.001(2) -0.010(2)
C64 0.012(3) 0.022(3) 0.023(3) -0.001(2) 0.002(2) -0.006(2)
C6 0.018(3) 0.011(2) 0.017(2) -0.0018(18) 0.000(2) -0.004(2)
C9 0.022(3) 0.012(2) 0.027(3) -0.002(2) 0.002(2) -0.008(2)
C2 0.017(3) 0.010(2) 0.031(3) 0.001(2) 0.001(2) -0.006(2)
C40 0.011(3) 0.020(3) 0.026(3) -0.003(2) 0.001(2) -0.006(2)
C47 0.031(3) 0.014(3) 0.028(3) 0.000(2) 0.001(2) -0.007(2)
C45 0.012(3) 0.020(3) 0.035(3) -0.005(2) 0.000(2) -0.005(2)
C65 0.017(3) 0.013(2) 0.021(3) -0.0048(19) -0.001(2) -0.003(2)
C22 0.020(3) 0.015(3) 0.029(3) -0.002(2) 0.000(2) -0.002(2)
C38 0.016(3) 0.030(3) 0.029(3) 0.008(2) -0.001(2) -0.007(2)
C44 0.010(2) 0.014(2) 0.021(3) -0.0061(19) -0.0002(19) -0.0029(19)
C1 0.009(2) 0.015(2) 0.025(3) -0.002(2) 0.003(2) -0.0021(19)
C71 0.012(3) 0.017(2) 0.023(3) -0.006(2) -0.002(2) -0.004(2)
C11 0.012(2) 0.011(2) 0.019(2) -0.0039(18) 0.0027(19) -0.0042(19)
C34 0.033(3) 0.019(3) 0.023(3) -0.004(2) 0.002(2) -0.012(2)
C29 0.011(3) 0.027(3) 0.038(3) -0.006(2) -0.003(2) -0.004(2)
C10 0.017(3) 0.013(2) 0.027(3) 0.001(2) 0.000(2) -0.004(2)
C70 0.015(3) 0.017(2) 0.024(3) -0.005(2) 0.005(2) -0.003(2)
C43 0.011(2) 0.014(2) 0.015(2) -0.0059(18) 0.0013(18) -0.0068(19)
C39 0.016(3) 0.008(2) 0.026(3) -0.0013(19) 0.002(2) -0.0036(19)
C67 0.021(3) 0.019(3) 0.030(3) -0.002(2) 0.000(2) -0.010(2)
C46 0.024(3) 0.017(3) 0.036(3) -0.006(2) 0.002(2) -0.013(2)
C69 0.028(3) 0.013(2) 0.030(3) -0.006(2) 0.003(2) -0.007(2)
C13 0.018(3) 0.018(3) 0.031(3) 0.002(2) 0.000(2) -0.005(2)
C15 0.030(3) 0.042(4) 0.027(3) 0.009(3) -0.008(3) -0.022(3)
C12 0.018(3) 0.020(3) 0.022(3) -0.003(2) -0.001(2) -0.012(2)
C30 0.011(3) 0.029(3) 0.043(4) -0.014(3) 0.005(2) -0.004(2)
C55 0.018(3) 0.021(3) 0.032(3) -0.006(2) -0.001(2) -0.007(2)
C7 0.016(3) 0.014(2) 0.031(3) -0.003(2) 0.000(2) -0.006(2)
C54 0.013(3) 0.029(3) 0.034(3) -0.003(2) -0.001(2) -0.002(2)
C74 0.012(3) 0.027(3) 0.029(3) -0.008(2) 0.001(2) -0.004(2)
C63 0.021(3) 0.019(3) 0.028(3) 0.001(2) 0.001(2) -0.003(2)
C33 0.013(3) 0.015(2) 0.020(3) -0.0017(19) 0.003(2) 0.001(2)
C17 0.028(3) 0.022(3) 0.020(3) -0.002(2) 0.001(2) -0.012(2)
C25 0.026(3) 0.019(3) 0.032(3) -0.012(2) 0.007(2) -0.005(2)
C41 0.016(3) 0.015(2) 0.022(3) -0.001(2) -0.002(2) -0.006(2)
C58 0.022(3) 0.061(5) 0.036(4) -0.001(3) -0.009(3) -0.013(3)
C80 0.026(4) 0.025(3) 0.057(5) 0.002(3) 0.006(3) 0.000(3)
C57 0.024(3) 0.027(3) 0.038(4) -0.013(3) 0.003(3) -0.006(3)
C72 0.019(3) 0.024(3) 0.023(3) -0.002(2) -0.002(2) -0.004(2)
C26 0.020(3) 0.017(3) 0.029(3) -0.008(2) 0.002(2) -0.005(2)
C56 0.025(3) 0.027(3) 0.057(5) -0.023(3) 0.000(3) -0.005(3)
C31 0.021(3) 0.037(3) 0.031(3) -0.004(3) 0.008(2) -0.007(3)
C35 0.042(4) 0.017(3) 0.029(3) -0.001(2) 0.008(3) -0.004(3)
C27 0.009(2) 0.014(2) 0.025(3) -0.0043(19) -0.0002(19) -0.0038(19)
C4 0.013(3) 0.010(2) 0.020(3) -0.0040(18) 0.0023(19) -0.0031(19)
C32 0.015(3) 0.029(3) 0.028(3) 0.001(2) -0.001(2) -0.004(2)
C60 0.018(3) 0.021(3) 0.028(3) -0.002(2) -0.003(2) -0.004(2)
C51 0.017(3) 0.023(3) 0.023(3) -0.005(2) 0.002(2) -0.010(2)
C52 0.024(3) 0.035(3) 0.025(3) -0.005(2) -0.003(2) -0.014(3)
C66 0.013(3) 0.013(2) 0.030(3) -0.006(2) 0.003(2) -0.005(2)
C48 0.017(3) 0.012(2) 0.031(3) 0.002(2) -0.004(2) -0.003(2)
C73 0.019(3) 0.033(3) 0.024(3) -0.001(2) 0.004(2) -0.009(2)
C36 0.028(4) 0.032(3) 0.034(4) 0.010(3) 0.005(3) 0.005(3)
C16 0.037(4) 0.036(3) 0.023(3) -0.001(2) -0.002(3) -0.027(3)
C84 0.027(3) 0.038(4) 0.044(4) 0.011(3) -0.006(3) -0.017(3)
C61 0.024(3) 0.034(3) 0.032(3) 0.003(3) -0.011(3) -0.011(3)
C83 0.026(3) 0.044(4) 0.040(4) -0.001(3) -0.005(3) -0.016(3)
C20 0.038(4) 0.069(5) 0.044(4) 0.011(4) -0.019(3) -0.032(4)
C14 0.017(3) 0.025(3) 0.035(3) 0.007(2) -0.003(2) -0.009(2)
C62 0.021(3) 0.029(3) 0.032(3) 0.009(3) -0.006(2) -0.005(3)
N11 0.104(8) 0.044(5) 0.091(7) 0.018(4) -0.042(6) -0.024(5)
C79 0.031(4) 0.025(3) 0.049(4) 0.003(3) 0.001(3) -0.002(3)
N9 0.062(5) 0.067(5) 0.045(4) 0.006(3) -0.001(3) -0.034(4)
C81 0.052(5) 0.065(5) 0.050(5) 0.006(4) -0.017(4) -0.038(4)
C50 0.010(2) 0.021(3) 0.027(3) -0.004(2) 0.000(2) -0.007(2)
C37 0.018(3) 0.051(4) 0.036(4) 0.013(3) -0.007(3) -0.003(3)
C82 0.055(5) 0.056(5) 0.053(5) 0.024(4) -0.030(4) -0.034(4)
C18 0.023(3) 0.024(3) 0.050(4) -0.013(3) 0.002(3) -0.005(3)
C19 0.031(3) 0.022(3) 0.033(3) -0.010(2) 0.005(3) -0.011(3)
N10 0.046(4) 0.047(4) 0.083(6) -0.008(4) -0.004(4) -0.012(3)
C77 0.025(3) 0.021(3) 0.049(4) 0.005(3) 0.002(3) -0.001(3)
C78 0.026(4) 0.026(3) 0.051(4) 0.005(3) 0.003(3) 0.001(3)
N12 0.062(5) 0.040(4) 0.067(5) -0.006(4) -0.008(4) -0.001(4)

loop_
_atom_type_symbol
_atom_type_description
_atom_type_scat_dispersion_real
_atom_type_scat_dispersion_imag
_atom_type_scat_source
C C 0.0033 0.0016 'International Tables Vol C Tables 4.2.6.8 and 6.1.1.4'
H H 0.0000 0.0000 'International Tables Vol C Tables 4.2.6.8 and 6.1.1.4'
Cl Cl 0.1484 0.1585 'International Tables Vol C Tables 4.2.6.8 and 6.1.1.4'
N N 0.0061 0.0033 'International Tables Vol C Tables 4.2.6.8 and 6.1.1.4'
P P 0.1023 0.0942 'International Tables Vol C Tables 4.2.6.8 and 6.1.1.4'
Pd Pd -0.9988 1.0072 'International Tables Vol C Tables 4.2.6.8 and 6.1.1.4'

loop_
_geom_angle_atom_site_label_1
_geom_angle_atom_site_label_2
_geom_angle_atom_site_label_3
_geom_angle
Cl3 Pd2 Cl4 91.05(5)
P2 Pd2 Cl3 178.83(5)
P2 Pd2 Cl4 90.09(5)
C43 Pd2 Cl3 87.50(14)
C43 Pd2 P2 91.36(14)
C43 Pd2 Cl4 178.47(14)
Cl1 Pd1 Cl2 92.07(5)
P1 Pd1 Cl1 177.33(5)
P1 Pd1 Cl2 90.58(5)
C5 Pd1 Cl1 86.38(14)
C5 Pd1 P1 90.98(14)
C5 Pd1 Cl2 177.65(15)
C59 P2 Pd2 118.11(17)
C65 P2 Pd2 109.58(18)
C65 P2 C59 104.6(3)
C71 P2 Pd2 113.87(18)
C71 P2 C59 104.1(3)
C71 P2 C65 105.6(2)
C21 P1 Pd1 110.32(18)
C21 P1 C33 104.9(3)
C21 P1 C27 105.8(2)
C33 P1 Pd1 115.25(17)
C27 P1 Pd1 114.38(18)
C27 P1 C33 105.4(2)
C3 N1 C2 108.2(5)
C3 N1 C12 125.7(5)
C2 N1 C12 126.2(5)
C5 N3 C6 118.6(4)
C3 N2 C1 108.5(5)
C3 N2 C4 123.0(4)
C1 N2 C4 128.4(4)
C43 N7 C44 118.4(4)
C4 N4 C11 115.7(4)
C42 N8 C49 116.6(4)
C29 C28 H28 120.3
C29 C28 C27 119.3(5)
C27 C28 H28 120.3
C76 C75 H75 119.7
C76 C75 C74 120.6(5)
C74 C75 H75 119.7
C40 N5 C50 125.4(5)
C41 N5 C40 109.2(5)
C41 N5 C50 124.8(5)
C64 C59 P2 119.3(4)
C60 C59 P2 122.2(4)
C60 C59 C64 118.5(5)
C39 N6 C42 127.4(4)
C41 N6 C42 123.7(4)
C41 N6 C39 108.6(4)
C22 C21 P1 119.2(4)
C22 C21 C26 119.1(5)
C26 C21 P1 121.6(4)
N8 C49 C44 119.6(5)
N8 C49 C48 120.1(5)
C48 C49 C44 120.2(5)
C24 C23 H23 120.6
C22 C23 H23 120.6
C22 C23 C24 118.9(6)
C75 C76 H76 119.8
C75 C76 C71 120.5(5)
C71 C76 H76 119.8
N3 C5 Pd1 116.5(3)
N3 C5 C4 119.1(5)
C4 C5 Pd1 124.3(4)
C23 C24 H24 119.9
C25 C24 C23 120.3(5)
C25 C24 H24 119.9
C67 C68 H68 119.9
C69 C68 H68 119.9
C69 C68 C67 120.3(5)
N1 C3 H3 125.5
N2 C3 N1 108.9(5)
N2 C3 H3 125.5
C9 C8 H8 119.5
C7 C8 H8 119.5
C7 C8 C9 120.9(5)
N8 C42 N6 114.2(4)
N8 C42 C43 124.9(5)
C43 C42 N6 120.8(4)
C54 C53 C58 119.9(6)
C54 C53 C52 118.6(5)
C52 C53 C58 121.5(6)
C59 C64 H64 119.9
C63 C64 C59 120.2(5)
C63 C64 H64 119.9
N3 C6 C11 120.5(5)
N3 C6 C7 120.0(5)
C7 C6 C11 119.6(5)
C8 C9 H9 119.4
C10 C9 C8 121.2(5)
C10 C9 H9 119.4
N1 C2 H2 126.2
C1 C2 N1 107.7(5)
C1 C2 H2 126.2
N5 C40 H40 126.8
C39 C40 N5 106.5(5)
C39 C40 H40 126.8
C46 C47 H47 119.4
C48 C47 H47 119.4
C48 C47 C46 121.1(5)
C44 C45 H45 120.0
C46 C45 H45 120.0
C46 C45 C44 120.0(5)
C70 C65 P2 122.3(4)
C66 C65 P2 117.6(4)
C66 C65 C70 120.1(5)
C21 C22 H22 119.2
C23 C22 C21 121.7(5)
C23 C22 H22 119.2
C33 C38 H38 119.9
C33 C38 C37 120.3(6)
C37 C38 H38 119.9
N7 C44 C49 121.6(5)
N7 C44 C45 119.8(5)
C45 C44 C49 118.6(5)
N2 C1 H1 126.6
C2 C1 N2 106.8(5)
C2 C1 H1 126.6
C76 C71 P2 118.9(4)
C72 C71 P2 122.4(4)
C72 C71 C76 118.7(5)
N4 C11 C6 121.0(4)
N4 C11 C10 119.4(5)
C6 C11 C10 119.6(5)
C33 C34 H34 119.8
C35 C34 H34 119.8
C35 C34 C33 120.5(6)
C28 C29 H29 119.4
C30 C29 C28 121.1(6)
C30 C29 H29 119.4
C9 C10 C11 119.1(5)
C9 C10 H10 120.4
C11 C10 H10 120.4
C65 C70 H70 120.5
C69 C70 C65 119.1(5)
C69 C70 H70 120.5
N7 C43 Pd2 115.6(4)
N7 C43 C42 118.7(5)
C42 C43 Pd2 125.7(4)
N6 C39 H39 126.3
C40 C39 N6 107.4(5)
C40 C39 H39 126.3
C68 C67 H67 120.4
C66 C67 C68 119.2(5)
C66 C67 H67 120.4
C47 C46 H46 119.8
C45 C46 C47 120.5(5)
C45 C46 H46 119.8
C68 C69 C70 120.8(5)
C68 C69 H69 119.6
C70 C69 H69 119.6
C12 C13 C18 122.2(5)
C14 C13 C12 117.1(5)
C14 C13 C18 120.8(5)
C16 C15 C20 120.4(6)
C14 C15 C16 119.0(6)
C14 C15 C20 120.6(7)
C13 C12 N1 117.4(5)
C17 C12 N1 119.8(5)
C17 C12 C13 122.8(5)
C29 C30 H30 120.1
C29 C30 C31 119.8(6)
C31 C30 H30 120.1
C54 C55 C56 121.3(5)
C54 C55 C50 116.8(5)
C50 C55 C56 121.9(5)
C8 C7 C6 119.5(5)
C8 C7 H7 120.3
C6 C7 H7 120.3
C53 C54 C55 122.1(5)
C53 C54 H54 118.9
C55 C54 H54 118.9
C75 C74 H74 120.3
C73 C74 C75 119.3(5)
C73 C74 H74 120.3
C64 C63 H63 119.7
C62 C63 C64 120.5(6)
C62 C63 H63 119.7
C38 C33 P1 121.2(4)
C38 C33 C34 118.8(5)
C34 C33 P1 119.8(4)
C12 C17 C16 117.5(5)
C12 C17 C19 122.4(5)
C16 C17 C19 120.1(5)
C24 C25 H25 119.6
C24 C25 C26 120.7(5)
C26 C25 H25 119.6
N5 C41 N6 108.4(5)
N5 C41 H41 125.8
N6 C41 H41 125.8
C53 C58 H58A 109.5
C53 C58 H58B 109.5
C53 C58 H58C 109.5
H58A C58 H58B 109.5
H58A C58 H58C 109.5
H58B C58 H58C 109.5
N10 C80 C79 179.0(8)
H57A C57 H57B 109.5
H57A C57 H57C 109.5
H57B C57 H57C 109.5
C51 C57 H57A 109.5
C51 C57 H57B 109.5
C51 C57 H57C 109.5
C71 C72 H72 119.7
C71 C72 C73 120.6(5)
C73 C72 H72 119.7
C21 C26 H26 120.4
C25 C26 C21 119.2(5)
C25 C26 H26 120.4
C55 C56 H56A 109.5
C55 C56 H56B 109.5
C55 C56 H56C 109.5
H56A C56 H56B 109.5
H56A C56 H56C 109.5
H56B C56 H56C 109.5
C30 C31 H31 120.1
C32 C31 C30 119.8(6)
C32 C31 H31 120.1
C34 C35 H35 119.9
C36 C35 C34 120.1(6)
C36 C35 H35 119.9
C28 C27 P1 118.3(4)
C32 C27 P1 122.7(4)
C32 C27 C28 118.9(5)
N4 C4 N2 112.5(4)
N4 C4 C5 125.1(5)
C5 C4 N2 122.3(4)
C31 C32 C27 121.0(6)
C31 C32 H32 119.5
C27 C32 H32 119.5
C59 C60 H60 119.4
C61 C60 C59 121.2(6)
C61 C60 H60 119.4
C52 C51 C57 120.5(5)
C50 C51 C57 122.1(5)
C50 C51 C52 117.3(5)
C53 C52 C51 121.9(6)
C53 C52 H52 119.0
C51 C52 H52 119.0
C65 C66 H66 119.8
C67 C66 C65 120.5(5)
C67 C66 H66 119.8
C49 C48 H48 120.2
C47 C48 C49 119.5(5)
C47 C48 H48 120.2
C74 C73 C72 120.3(6)
C74 C73 H73 119.9
C72 C73 H73 119.9
C35 C36 H36 120.1
C37 C36 C35 119.8(6)
C37 C36 H36 120.1
C15 C16 C17 121.6(6)
C15 C16 H16 119.2
C17 C16 H16 119.2
N9 C84 C83 178.4(8)
C60 C61 H61 120.0
C60 C61 C62 120.0(6)
C62 C61 H61 120.0
C84 C83 H83A 109.5
C84 C83 H83B 109.5
C84 C83 H83C 109.5
H83A C83 H83B 109.5
H83A C83 H83C 109.5
H83B C83 H83C 109.5
C15 C20 H20A 109.5
C15 C20 H20B 109.5
C15 C20 H20C 109.5
H20A C20 H20B 109.5
H20A C20 H20C 109.5
H20B C20 H20C 109.5
C13 C14 H14 119.0
C15 C14 C13 122.1(6)
C15 C14 H14 119.0
C63 C62 C61 119.6(6)
C63 C62 H62 120.2
C61 C62 H62 120.2
C80 C79 H79A 109.5
C80 C79 H79B 109.5
C80 C79 H79C 109.5
H79A C79 H79B 109.5
H79A C79 H79C 109.5
H79B C79 H79C 109.5
H81A C81 H81B 109.5
H81A C81 H81C 109.5
H81B C81 H81C 109.5
C82 C81 H81A 109.5
C82 C81 H81B 109.5
C82 C81 H81C 109.5
C55 C50 N5 117.2(5)
C51 C50 N5 119.7(5)
C51 C50 C55 123.2(5)
C38 C37 H37 119.8
C36 C37 C38 120.4(7)
C36 C37 H37 119.8
N11 C82 C81 179.3(10)
C13 C18 H18A 109.5
C13 C18 H18B 109.5
C13 C18 H18C 109.5
H18A C18 H18B 109.5
H18A C18 H18C 109.5
H18B C18 H18C 109.5
C17 C19 H19A 109.5
C17 C19 H19B 109.5
C17 C19 H19C 109.5
H19A C19 H19B 109.5
H19A C19 H19C 109.5
H19B C19 H19C 109.5
H77A C77 H77B 109.5
H77A C77 H77C 109.5
H77B C77 H77C 109.5
C78 C77 H77A 109.5
C78 C77 H77B 109.5
C78 C77 H77C 109.5
N12 C78 C77 179.0(9)

loop_
_geom_bond_atom_site_label_1
_geom_bond_atom_site_label_2
_geom_bond_distance
Pd2 Cl3 2.3838(13)
Pd2 P2 2.2626(14)
Pd2 Cl4 2.3918(12)
Pd2 C43 1.997(5)
Pd1 Cl1 2.3796(13)
Pd1 P1 2.2588(14)
Pd1 Cl2 2.3942(12)
Pd1 C5 2.003(5)
P2 C59 1.828(5)
P2 C65 1.824(6)
P2 C71 1.818(6)
P1 C21 1.817(5)
P1 C33 1.835(5)
P1 C27 1.817(5)
N1 C3 1.334(7)
N1 C2 1.386(7)
N1 C12 1.454(7)
N3 C5 1.307(6)
N3 C6 1.376(6)
N2 C3 1.333(7)
N2 C1 1.391(7)
N2 C4 1.441(7)
N7 C44 1.369(7)
N7 C43 1.311(6)
N4 C11 1.367(6)
N4 C4 1.305(6)
N8 C49 1.368(7)
N8 C42 1.304(7)
C28 H28 0.9500
C28 C29 1.391(8)
C28 C27 1.403(7)
C75 H75 0.9500
C75 C76 1.381(8)
C75 C74 1.389(8)
N5 C40 1.395(7)
N5 C41 1.332(7)
N5 C50 1.450(7)
C59 C64 1.404(8)
C59 C60 1.388(8)
N6 C42 1.440(6)
N6 C39 1.393(7)
N6 C41 1.339(7)
C21 C22 1.390(8)
C21 C26 1.399(7)
C49 C44 1.417(7)
C49 C48 1.413(7)
C23 H23 0.9500
C23 C24 1.390(8)
C23 C22 1.375(8)
C76 H76 0.9500
C76 C71 1.398(8)
C5 C4 1.431(7)
C24 H24 0.9500
C24 C25 1.385(9)
C68 H68 0.9500
C68 C67 1.392(8)
C68 C69 1.383(8)
C3 H3 0.9500
C8 H8 0.9500
C8 C9 1.401(8)
C8 C7 1.374(7)
C42 C43 1.432(7)
C53 C54 1.387(9)
C53 C58 1.510(8)
C53 C52 1.387(8)
C64 H64 0.9500
C64 C63 1.389(8)
C6 C11 1.417(7)
C6 C7 1.411(7)
C9 H9 0.9500
C9 C10 1.367(8)
C2 H2 0.9500
C2 C1 1.347(8)
C40 H40 0.9500
C40 C39 1.354(7)
C47 H47 0.9500
C47 C46 1.401(8)
C47 C48 1.364(8)
C45 H45 0.9500
C45 C44 1.416(7)
C45 C46 1.382(8)
C65 C70 1.396(7)
C65 C66 1.390(8)
C22 H22 0.9500
C38 H38 0.9500
C38 C33 1.387(8)
C38 C37 1.394(8)
C1 H1 0.9500
C71 C72 1.389(8)
C11 C10 1.423(7)
C34 H34 0.9500
C34 C33 1.400(8)
C34 C35 1.389(8)
C29 H29 0.9500
C29 C30 1.377(9)
C10 H10 0.9500
C70 H70 0.9500
C70 C69 1.386(8)
C39 H39 0.9500
C67 H67 0.9500
C67 C66 1.389(7)
C46 H46 0.9500
C69 H69 0.9500
C13 C12 1.406(8)
C13 C14 1.391(8)
C13 C18 1.505(8)
C15 C16 1.392(10)
C15 C20 1.513(9)
C15 C14 1.383(9)
C12 C17 1.391(8)
C30 H30 0.9500
C30 C31 1.386(9)
C55 C54 1.391(8)
C55 C56 1.498(8)
C55 C50 1.399(8)
C7 H7 0.9500
C54 H54 0.9500
C74 H74 0.9500
C74 C73 1.383(8)
C63 H63 0.9500
C63 C62 1.386(9)
C17 C16 1.394(8)
C17 C19 1.504(8)
C25 H25 0.9500
C25 C26 1.387(8)
C41 H41 0.9500
C58 H58A 0.9800
C58 H58B 0.9800
C58 H58C 0.9800
C80 C79 1.436(11)
C80 N10 1.156(11)
C57 H57A 0.9800
C57 H57B 0.9800
C57 H57C 0.9800
C57 C51 1.510(8)
C72 H72 0.9500
C72 C73 1.394(8)
C26 H26 0.9500
C56 H56A 0.9800
C56 H56B 0.9800
C56 H56C 0.9800
C31 H31 0.9500
C31 C32 1.385(8)
C35 H35 0.9500
C35 C36 1.381(11)
C27 C32 1.392(8)
C32 H32 0.9500
C60 H60 0.9500
C60 C61 1.386(8)
C51 C52 1.390(8)
C51 C50 1.387(8)
C52 H52 0.9500
C66 H66 0.9500
C48 H48 0.9500
C73 H73 0.9500
C36 H36 0.9500
C36 C37 1.380(11)
C16 H16 0.9500
C84 C83 1.446(10)
C84 N9 1.130(10)
C61 H61 0.9500
C61 C62 1.389(9)
C83 H83A 0.9800
C83 H83B 0.9800
C83 H83C 0.9800
C20 H20A 0.9800
C20 H20B 0.9800
C20 H20C 0.9800
C14 H14 0.9500
C62 H62 0.9500
N11 C82 1.126(12)
C79 H79A 0.9800
C79 H79B 0.9800
C79 H79C 0.9800
C81 H81A 0.9800
C81 H81B 0.9800
C81 H81C 0.9800
C81 C82 1.460(13)
C37 H37 0.9500
C18 H18A 0.9800
C18 H18B 0.9800
C18 H18C 0.9800
C19 H19A 0.9800
C19 H19B 0.9800
C19 H19C 0.9800
C77 H77A 0.9800
C77 H77B 0.9800
C77 H77C 0.9800
C77 C78 1.459(11)
C78 N12 1.129(10)

loop_
_geom_torsion_atom_site_label_1
_geom_torsion_atom_site_label_2
_geom_torsion_atom_site_label_3
_geom_torsion_atom_site_label_4
_geom_torsion
Pd2 P2 C59 C64 -62.1(5)
Pd2 P2 C59 C60 117.3(4)
Pd2 P2 C65 C70 124.8(4)
Pd2 P2 C65 C66 -53.4(5)
Pd2 P2 C71 C76 -42.9(5)
Pd2 P2 C71 C72 138.7(4)
Pd1 P1 C21 C22 -48.1(5)
Pd1 P1 C21 C26 129.9(4)
Pd1 P1 C33 C38 104.9(4)
Pd1 P1 C33 C34 -69.6(5)
Pd1 P1 C27 C28 -39.4(5)
Pd1 P1 C27 C32 143.6(4)
Pd1 C5 C4 N2 2.8(7)
Pd1 C5 C4 N4 -180.0(4)
Cl3 Pd2 P2 C59 32(2)
Cl3 Pd2 P2 C65 152(2)
Cl3 Pd2 P2 C71 -90(2)
Cl3 Pd2 C43 N7 -81.0(4)
Cl3 Pd2 C43 C42 98.8(4)
Cl1 Pd1 P1 C21 132.5(11)
Cl1 Pd1 P1 C33 14.0(11)
Cl1 Pd1 P1 C27 -108.5(11)
Cl1 Pd1 C5 N3 -85.7(4)
Cl1 Pd1 C5 C4 92.6(4)
P2 Pd2 C43 N7 98.7(4)
P2 Pd2 C43 C42 -81.4(4)
P2 C59 C64 C63 177.2(4)
P2 C59 C60 C61 -178.2(5)
P2 C65 C70 C69 -179.2(4)
P2 C65 C66 C67 -179.0(4)
P2 C71 C72 C73 178.5(5)
P1 Pd1 C5 N3 94.7(4)
P1 Pd1 C5 C4 -87.0(4)
P1 C21 C22 C23 -178.0(4)
P1 C21 C26 C25 -179.2(5)
P1 C27 C32 C31 177.4(5)
Cl2 Pd1 P1 C21 -40.79(18)
Cl2 Pd1 P1 C33 -159.3(2)
Cl2 Pd1 P1 C27 78.27(19)
Cl2 Pd1 C5 N3 -37(4)
Cl2 Pd1 C5 C4 141(3)
Cl4 Pd2 P2 C59 -160.8(2)
Cl4 Pd2 P2 C65 -41.34(19)
Cl4 Pd2 P2 C71 76.6(2)
Cl4 Pd2 C43 N7 -63(6)
Cl4 Pd2 C43 C42 117(6)
N1 C2 C1 N2 0.1(6)
N1 C12 C17 C16 -178.4(5)
N1 C12 C17 C19 1.3(8)
N3 C5 C4 N2 -179.0(4)
N3 C5 C4 N4 -1.7(8)
N3 C6 C11 N4 -1.0(8)
N3 C6 C11 C10 179.5(5)
N3 C6 C7 C8 -178.9(5)
N4 C11 C10 C9 179.7(5)
N8 C49 C44 N7 -4.0(8)
N8 C49 C44 C45 177.2(5)
N8 C49 C48 C47 -177.6(5)
N8 C42 C43 Pd2 175.0(4)
N8 C42 C43 N7 -5.1(8)
C28 C29 C30 C31 3.1(10)
C28 C27 C32 C31 0.4(9)
C75 C76 C71 P2 -176.9(5)
C75 C76 C71 C72 1.5(9)
C75 C74 C73 C72 -0.2(9)
N5 C40 C39 N6 -1.0(6)
C59 P2 C65 C70 -107.7(5)
C59 P2 C65 C66 74.1(5)
C59 P2 C71 C76 -172.9(4)
C59 P2 C71 C72 8.7(5)
C59 C64 C63 C62 1.3(9)
C59 C60 C61 C62 0.8(10)
N6 C42 C43 Pd2 -3.7(7)
N6 C42 C43 N7 176.2(4)
C21 P1 C33 C38 -16.6(5)
C21 P1 C33 C34 168.9(4)
C21 P1 C27 C28 82.2(5)
C21 P1 C27 C32 -94.8(5)
C49 N8 C42 N6 -179.8(4)
C49 N8 C42 C43 1.4(7)
C23 C24 C25 C26 1.5(9)
C76 C75 C74 C73 1.9(9)
C76 C71 C72 C73 0.1(9)
C5 Pd1 P1 C21 141.0(2)
C5 Pd1 P1 C33 22.4(3)
C5 Pd1 P1 C27 -100.0(2)
C5 N3 C6 C11 -1.2(7)
C5 N3 C6 C7 178.3(5)
C24 C23 C22 C21 -4.0(9)
C24 C25 C26 C21 -1.5(9)
C68 C67 C66 C65 -2.0(9)
C3 N1 C2 C1 0.5(6)
C3 N1 C12 C13 74.8(7)
C3 N1 C12 C17 -106.8(6)
C3 N2 C1 C2 -0.6(6)
C3 N2 C4 N4 -29.9(7)
C3 N2 C4 C5 147.7(5)
C8 C9 C10 C11 0.9(8)
C42 N8 C49 C44 3.0(7)
C42 N8 C49 C48 -178.5(5)
C42 N6 C39 C40 -173.6(5)
C42 N6 C41 N5 174.6(4)
C64 C59 C60 C61 1.2(9)
C64 C63 C62 C61 0.7(9)
C6 N3 C5 Pd1 -179.2(4)
C6 N3 C5 C4 2.4(7)
C6 C11 C10 C9 -0.8(8)
C9 C8 C7 C6 -0.5(9)
C2 N1 C3 N2 -0.9(6)
C2 N1 C12 C13 -104.0(6)
C2 N1 C12 C17 74.3(7)
C40 N5 C41 N6 -0.7(6)
C40 N5 C50 C55 -94.9(7)
C40 N5 C50 C51 85.1(7)
C65 P2 C59 C64 175.9(4)
C65 P2 C59 C60 -4.8(5)
C65 P2 C71 C76 77.3(5)
C65 P2 C71 C72 -101.1(5)
C65 C70 C69 C68 -1.4(9)
C22 C21 C26 C25 -1.2(8)
C22 C23 C24 C25 1.3(9)
C44 N7 C43 Pd2 -176.2(4)
C44 N7 C43 C42 3.9(7)
C44 C49 C48 C47 0.9(8)
C44 C45 C46 C47 -0.4(9)
C1 N2 C3 N1 1.0(6)
C1 N2 C4 N4 145.4(5)
C1 N2 C4 C5 -37.1(7)
C71 P2 C59 C64 65.3(5)
C71 P2 C59 C60 -115.3(5)
C71 P2 C65 C70 1.8(5)
C71 P2 C65 C66 -176.4(4)
C71 C72 C73 C74 -0.8(9)
C11 N4 C4 N2 177.1(4)
C11 N4 C4 C5 -0.4(7)
C11 C6 C7 C8 0.6(8)
C34 C35 C36 C37 2.7(10)
C29 C28 C27 P1 -176.3(4)
C29 C28 C27 C32 0.8(8)
C29 C30 C31 C32 -1.8(10)
C70 C65 C66 C67 2.7(8)
C43 Pd2 P2 C59 19.7(3)
C43 Pd2 P2 C65 139.2(2)
C43 Pd2 P2 C71 -102.9(2)
C43 N7 C44 C49 0.3(7)
C43 N7 C44 C45 179.1(5)
C39 N6 C42 N8 144.5(5)
C39 N6 C42 C43 -36.7(7)
C39 N6 C41 N5 0.1(6)
C67 C68 C69 C70 2.2(9)
C46 C47 C48 C49 -0.3(9)
C46 C45 C44 N7 -177.7(5)
C46 C45 C44 C49 1.0(8)
C69 C68 C67 C66 -0.5(9)
C13 C12 C17 C16 -0.2(9)
C13 C12 C17 C19 179.5(6)
C12 N1 C3 N2 -179.9(5)
C12 N1 C2 C1 179.5(5)
C12 C13 C14 C15 0.2(9)
C12 C17 C16 C15 0.8(9)
C30 C31 C32 C27 0.1(10)
C7 C8 C9 C10 -0.3(9)
C7 C6 C11 N4 179.6(5)
C7 C6 C11 C10 0.0(8)
C54 C53 C52 C51 -1.6(9)
C54 C55 C50 N5 178.7(5)
C54 C55 C50 C51 -1.3(9)
C74 C75 C76 C71 -2.6(9)
C33 P1 C21 C22 76.6(5)
C33 P1 C21 C26 -105.4(5)
C33 P1 C27 C28 -167.0(4)
C33 P1 C27 C32 16.0(5)
C33 C38 C37 C36 -1.2(10)
C33 C34 C35 C36 -0.1(9)
C41 N5 C40 C39 1.0(6)
C41 N5 C50 C55 75.9(7)
C41 N5 C50 C51 -104.0(6)
C41 N6 C42 N8 -28.9(7)
C41 N6 C42 C43 149.9(5)
C41 N6 C39 C40 0.6(6)
C58 C53 C54 C55 -177.7(6)
C58 C53 C52 C51 177.6(6)
C57 C51 C52 C53 -179.8(6)
C57 C51 C50 N5 1.3(9)
C57 C51 C50 C55 -178.7(6)
C26 C21 C22 C23 3.9(8)
C56 C55 C54 C53 179.4(6)
C56 C55 C50 N5 -0.8(9)
C56 C55 C50 C51 179.2(6)
C35 C34 C33 P1 171.5(4)
C35 C34 C33 C38 -3.1(8)
C35 C36 C37 C38 -2.1(10)
C27 P1 C21 C22 -172.3(4)
C27 P1 C21 C26 5.8(5)
C27 P1 C33 C38 -128.0(5)
C27 P1 C33 C34 57.6(5)
C27 C28 C29 C30 -2.6(9)
C4 N2 C3 N1 177.0(4)
C4 N2 C1 C2 -176.5(5)
C4 N4 C11 C6 1.7(7)
C4 N4 C11 C10 -178.8(5)
C60 C59 C64 C63 -2.2(8)
C60 C61 C62 C63 -1.7(10)
C52 C53 C54 C55 1.5(10)
C52 C51 C50 N5 -178.8(5)
C52 C51 C50 C55 1.3(9)
C66 C65 C70 C69 -1.0(8)
C48 C49 C44 N7 177.5(5)
C48 C49 C44 C45 -1.3(8)
C48 C47 C46 C45 0.0(9)
C16 C15 C14 C13 0.4(9)
C20 C15 C16 C17 177.0(6)
C20 C15 C14 C13 -177.5(6)
C14 C13 C12 N1 178.0(5)
C14 C13 C12 C17 -0.3(9)
C14 C15 C16 C17 -0.9(9)
C50 N5 C40 C39 173.1(5)
C50 N5 C41 N6 -172.8(5)
C50 C55 C54 C53 -0.1(9)
C50 C51 C52 C53 0.2(9)
C37 C38 C33 P1 -170.8(5)
C37 C38 C33 C34 3.7(9)
C18 C13 C12 N1 -1.0(8)
C18 C13 C12 C17 -179.3(6)
C18 C13 C14 C15 179.2(6)
C19 C17 C16 C15 -178.9(6)
